data_4327148
loop_
_publ_author_name
'Patrick Schwarz'
'Joachim Wachter'
'Manfred Zabel'

_publ_section_title
;
 Suppression of Realgar Cage Degradation during Complexation: Formation of
 Hybrid Coordination Polymers with As4S4, PAs3S3, and Cu(I) Halide
 Building Blocks
;
_journal_name_full 'Inorganic Chemistry'
_journal_page_first 12692
_journal_page_last 12696
_journal_paper_doi 10.1021/ic2018049
_journal_volume 50
_journal_year 2011
_chemical_compound_source 'see text'
_chemical_formula_moiety 'As7 Br Cu P S7'
_chemical_formula_sum 'As7 Br Cu P S7'
_chemical_formula_weight 923.35
_chemical_name_systematic ?
_space_group_IT_number 14
_symmetry_cell_setting monoclinic
_symmetry_Int_Tables_number 14
_symmetry_space_group_name_Hall '-P 2ybc'
_symmetry_space_group_name_H-M 'P 1 21/c 1'
_atom_sites_solution_hydrogens ' .'
_atom_sites_solution_primary direct
_atom_sites_solution_secondary difmap
_cell_angle_alpha 90
_cell_angle_beta 96.578(3)
_cell_angle_gamma 90
_cell_formula_units_Z 4
_cell_length_a 9.6304(2)
_cell_length_b 13.2951(3)
_cell_length_c 13.7378(5)
_cell_measurement_reflns_used 4819
_cell_measurement_temperature 123
_cell_measurement_theta_max 66.4411
_cell_measurement_theta_min 3.2275
_cell_volume 1747.37(8)
_computing_cell_refinement
;
CrysAlisPro, Oxford Diffraction Ltd.,
Version 1.171.33.42 (release 29-05-2009 CrysAlis171 .NET)
;
_computing_data_collection
;
CrysAlisPro, Oxford Diffraction Ltd.,
Version 1.171.33.42 (release 29-05-2009 CrysAlis171 .NET)
;
_computing_data_reduction
;
CrysAlisPro, Oxford Diffraction Ltd.,
Version 1.171.33.42 (release 29-05-2009 CrysAlis171 .NET)
;
_computing_molecular_graphics 'PLATON (Spek, 1990)'
_computing_publication_material 'PLATON (Spek, 2003)'
_computing_structure_refinement 'SHELXL-97 (Sheldrick, 1997)'
_computing_structure_solution 'SIR-97 (Altomare, 1999)'
_diffrn_ambient_temperature 123
_diffrn_detector_area_resol_mean 10.5431
_diffrn_measured_fraction_theta_full 0.988
_diffrn_measured_fraction_theta_max 0.988
_diffrn_measurement_device_type 'Goniometer Xcalibur, detector: Ruby (Gemini ultra Mo)'
_diffrn_measurement_method '\w scans'
_diffrn_radiation_monochromator mirror
_diffrn_radiation_probe x-ray
_diffrn_radiation_source 'Enhance (Cu) X-ray Source'
_diffrn_radiation_type CuK\a
_diffrn_radiation_wavelength 1.54184
_diffrn_reflns_av_R_equivalents 0.0228
_diffrn_reflns_av_sigmaI/netI 0.0248
_diffrn_reflns_limit_h_max 8
_diffrn_reflns_limit_h_min -11
_diffrn_reflns_limit_k_max 15
_diffrn_reflns_limit_k_min -14
_diffrn_reflns_limit_l_max 16
_diffrn_reflns_limit_l_min -16
_diffrn_reflns_number 6815
_diffrn_reflns_reduction_process
;
;
_diffrn_reflns_theta_full 66.57
_diffrn_reflns_theta_max 66.57
_diffrn_reflns_theta_min 4.62
_exptl_absorpt_coefficient_mu 27.692
_exptl_absorpt_correction_T_max 0.381
_exptl_absorpt_correction_T_min 0.197
_exptl_absorpt_correction_type analytical
_exptl_absorpt_process_details
;
CrysAlisPro, Oxford Diffraction Ltd.,
Version 1.171.33.46 (release 27-08-2009 CrysAlis171 .NET)
Analytical numeric absorption correction using a multifaceted crystal
model based on expressions derived by R.C. Clark & J.S. Reid.
(Clark, R. C. & Reid, J. S. (1995). Acta Cryst. A51, 887-897)
;
_exptl_crystal_colour yellow
_exptl_crystal_density_diffrn 3.510
_exptl_crystal_density_method 'Not Measured'
_exptl_crystal_description prism
_exptl_crystal_F_000 1688
_exptl_crystal_size_max 0.084
_exptl_crystal_size_mid 0.063
_exptl_crystal_size_min 0.049
_refine_diff_density_max 0.818
_refine_diff_density_min -0.958
_refine_diff_density_rms 0.152
_refine_ls_extinction_method none
_refine_ls_goodness_of_fit_ref 0.999
_refine_ls_hydrogen_treatment ' .'
_refine_ls_matrix_type full
_refine_ls_number_parameters 154
_refine_ls_number_reflns 3057
_refine_ls_number_restraints 0
_refine_ls_restrained_S_all 0.999
_refine_ls_R_factor_all 0.0302
_refine_ls_R_factor_gt 0.0256
_refine_ls_shift/su_max 0.001
_refine_ls_shift/su_mean 0.000
_refine_ls_structure_factor_coef Fsqd
_refine_ls_weighting_details 'calc w=1/[\s^2^(Fo^2^)+(0.0473P)^2^]         where P=(Fo^2^+2Fc^2^)/3'
_refine_ls_weighting_scheme calc
_refine_ls_wR_factor_gt 0.0666
_refine_ls_wR_factor_ref 0.0686
_reflns_number_gt 2724
_reflns_number_total 3057
_reflns_threshold_expression I>2\s(I)
_cod_data_source_file ic2018049_si_002_3.cif
_cod_data_source_block psf68
_cod_original_sg_symbol_H-M 'P 21/c'
_cod_database_code 4327148

loop_
_symmetry_equiv_pos_site_id
_symmetry_equiv_pos_as_xyz
1 x,y,z
2 -x,1/2+y,1/2-z
3 -x,-y,-z
4 x,1/2-y,1/2+z

loop_
_atom_site_aniso_label
_atom_site_aniso_U_11
_atom_site_aniso_U_22
_atom_site_aniso_U_33
_atom_site_aniso_U_23
_atom_site_aniso_U_13
_atom_site_aniso_U_12
Br1 0.0233(2) 0.0253(2) 0.0219(2) -0.0011(2) 0.0024(2) 0.0050(2)
As1 0.0223(3) 0.0306(3) 0.0358(3) -0.0024(2) 0.0030(2) 0.0018(2)
As2 0.0221(3) 0.0267(3) 0.0353(3) 0.0069(2) 0.0020(2) -0.0014(2)
As3 0.0248(3) 0.0316(3) 0.0302(3) -0.0048(2) 0.0047(2) -0.0053(2)
As4 0.0192(2) 0.0267(3) 0.0192(2) -0.0004(2) 0.0011(2) -0.0006(2)
As5 0.0216(2) 0.0203(3) 0.0205(2) -0.0001(2) 0.0028(2) 0.0002(2)
As6 0.0223(3) 0.0216(3) 0.0209(2) -0.0011(2) 0.0021(2) -0.0014(2)
As7 0.0204(2) 0.0286(3) 0.0197(2) -0.0006(2) 0.0031(2) 0.0037(2)
Cu1 0.0188(3) 0.0269(4) 0.0251(3) 0.0000(3) 0.0018(3) -0.0033(3)
S1 0.0213(5) 0.0211(5) 0.0389(6) -0.0042(5) 0.0016(5) 0.0004(4)
S2 0.0184(5) 0.0306(6) 0.0366(6) 0.0067(5) -0.0008(5) 0.0008(4)
S3 0.0244(6) 0.0388(7) 0.0282(6) -0.0061(5) 0.0079(5) -0.0073(5)
S4 0.0223(5) 0.0216(5) 0.0191(5) 0.0009(4) 0.0029(4) 0.0011(4)
S5 0.0179(5) 0.0326(6) 0.0229(5) 0.0004(4) 0.0020(4) 0.0031(5)
S6 0.0195(5) 0.0270(6) 0.0184(5) 0.0026(4) 0.0030(4) -0.0010(4)
S7 0.0168(5) 0.0261(5) 0.0222(5) 0.0002(4) 0.0021(4) 0.0009(4)
P1 0.0177(5) 0.0240(6) 0.0282(6) -0.0010(5) 0.0030(4) -0.0021(4)

loop_
_atom_site_label
_atom_site_type_symbol
_atom_site_thermal_displace_type
_atom_site_fract_x
_atom_site_fract_y
_atom_site_fract_z
_atom_site_occupancy
_atom_site_U_iso_or_equiv
Br1 Br Uani 0.35627(5) 0.35542(4) 0.76198(3) 1.000 0.0235(1)
As1 As Uani -0.15839(5) 0.05023(4) 0.79806(4) 1.000 0.0296(2)
As2 As Uani -0.02501(5) -0.10248(4) 0.84814(4) 1.000 0.0281(2)
As3 As Uani -0.07075(5) -0.05554(4) 0.67228(4) 1.000 0.0288(2)
As4 As Uani 0.64470(5) 0.25674(4) 0.66434(3) 1.000 0.0218(1)
As5 As Uani 0.47231(5) 0.36374(4) 0.55352(3) 1.000 0.0208(1)
As6 As Uani 0.41345(5) 0.11113(4) 0.50612(4) 1.000 0.0216(2)
As7 As Uani 0.62593(5) 0.17025(4) 0.42538(3) 1.000 0.0228(1)
Cu1 Cu Uani 0.38413(7) 0.17277(5) 0.78648(5) 1.000 0.0237(2)
S1 S Uani 0.00777(12) 0.16751(8) 0.81836(9) 1.000 0.0272(3)
S2 S Uani 0.18710(12) -0.03176(9) 0.88602(9) 1.000 0.0288(3)
S3 S Uani 0.12774(12) 0.02521(10) 0.65222(9) 1.000 0.0301(4)
S4 S Uani 0.51672(11) 0.11432(8) 0.66279(8) 1.000 0.0210(3)
S5 S Uani 0.78165(11) 0.19667(9) 0.55658(8) 1.000 0.0245(3)
S6 S Uani 0.56898(11) 0.33556(8) 0.41212(8) 1.000 0.0216(3)
S7 S Uani 0.29754(10) 0.25475(8) 0.51571(8) 1.000 0.0217(3)
P1 P Uani 0.18581(12) 0.08930(9) 0.78889(9) 1.000 0.0233(3)

loop_
_atom_type_symbol
_atom_type_description
_atom_type_scat_dispersion_real
_atom_type_scat_dispersion_imag
_atom_type_scat_source
S S 0.3331 0.5567 'International Tables Vol C Tables 4.2.6.8 and 6.1.1.4'
P P 0.2955 0.4335 'International Tables Vol C Tables 4.2.6.8 and 6.1.1.4'
Cu Cu -1.9646 0.5888 'International Tables Vol C Tables 4.2.6.8 and 6.1.1.4'
Br Br -0.6763 1.2805 'International Tables Vol C Tables 4.2.6.8 and 6.1.1.4'
As As -0.9300 1.0051 'International Tables Vol C Tables 4.2.6.8 and 6.1.1.4'

loop_
_geom_angle_atom_site_label_1
_geom_angle_atom_site_label_2
_geom_angle_atom_site_label_3
_geom_angle
_geom_angle_site_symmetry_1
_geom_angle_site_symmetry_3
_geom_angle_publ_flag
As2 As1 As3 60.82(2) . . yes
As2 As1 S1 101.43(4) . . yes
As3 As1 S1 100.91(4) . . yes
As1 As2 As3 59.46(2) . . yes
As1 As2 S2 98.67(4) . . yes
As3 As2 S2 100.06(4) . . yes
As1 As3 As2 59.72(2) . . yes
As1 As3 S3 100.35(4) . . yes
As2 As3 S3 100.46(4) . . yes
As5 As4 S4 98.32(3) . . yes
As5 As4 S5 101.33(3) . . yes
S4 As4 S5 93.26(4) . . yes
As4 As5 S6 96.63(3) . . yes
As4 As5 S7 101.43(4) . . yes
S6 As5 S7 93.76(4) . . yes
As7 As6 S4 96.90(3) . . yes
As7 As6 S7 101.16(3) . . yes
S4 As6 S7 95.53(4) . . yes
As6 As7 S5 101.21(3) . . yes
As6 As7 S6 97.72(3) . . yes
S5 As7 S6 92.65(5) . . yes
Br1 Cu1 S4 106.53(4) . . yes
Br1 Cu1 P1 114.59(4) . . yes
Br1 Cu1 S6 102.10(4) . 4_555 yes
S4 Cu1 P1 112.53(5) . . yes
S4 Cu1 S6 94.97(4) . 4_555 yes
S6 Cu1 P1 123.46(5) 4_555 . yes
As1 S1 P1 102.80(6) . . yes
As2 S2 P1 103.58(6) . . yes
As3 S3 P1 103.34(6) . . yes
As4 S4 As6 101.79(5) . . yes
As4 S4 Cu1 93.25(4) . . yes
As6 S4 Cu1 118.25(5) . . yes
As4 S5 As7 101.39(5) . . yes
As5 S6 As7 102.09(5) . . yes
As5 S6 Cu1 106.64(5) . 4_554 yes
As7 S6 Cu1 99.80(5) . 4_554 yes
As5 S7 As6 101.57(4) . . yes
Cu1 P1 S1 118.91(7) . . yes
Cu1 P1 S2 116.99(7) . . yes
Cu1 P1 S3 109.60(6) . . yes
S1 P1 S2 101.83(7) . . yes
S1 P1 S3 103.75(7) . . yes
S2 P1 S3 104.02(7) . . yes

loop_
_geom_bond_atom_site_label_1
_geom_bond_atom_site_label_2
_geom_bond_distance
_geom_bond_site_symmetry_2
_geom_bond_publ_flag
Br1 Cu1 2.4620(9) . yes
As1 As2 2.4582(7) . yes
As1 As3 2.4515(8) . yes
As1 S1 2.2288(12) . yes
As2 As3 2.4852(8) . yes
As2 S2 2.2548(13) . yes
As3 S3 2.2368(13) . yes
As4 As5 2.5532(7) . yes
As4 S4 2.2581(12) . yes
As4 S5 2.2397(12) . yes
As5 S6 2.2792(12) . yes
As5 S7 2.2365(11) . yes
As6 As7 2.5603(7) . yes
As6 S4 2.2656(12) . yes
As6 S7 2.2233(12) . yes
As7 S5 2.2364(12) . yes
As7 S6 2.2675(12) . yes
Cu1 S4 2.3704(13) . yes
Cu1 P1 2.2124(14) . yes
Cu1 S6 2.3359(13) 4_555 yes
S1 P1 2.0842(16) . yes
S2 P1 2.0898(17) . yes
S3 P1 2.0793(17) . yes

loop_
_geom_torsion_atom_site_label_1
_geom_torsion_atom_site_label_2
_geom_torsion_atom_site_label_3
_geom_torsion_atom_site_label_4
_geom_torsion
_geom_torsion_site_symmetry_1
_geom_torsion_site_symmetry_2
_geom_torsion_site_symmetry_4
_geom_torsion_publ_flag
As3 As1 As2 S2 96.61(4) . . . no
S1 As1 As2 As3 -96.22(4) . . . no
S1 As1 As2 S2 0.40(5) . . . no
As2 As1 As3 S3 -96.15(4) . . . no
S1 As1 As3 As2 97.09(4) . . . no
S1 As1 As3 S3 0.95(5) . . . no
As2 As1 S1 P1 31.30(6) . . . no
As3 As1 S1 P1 -30.82(6) . . . no
As1 As2 As3 S3 95.96(4) . . . no
As1 As2 S2 P1 -32.01(6) . . . no
S2 As2 As3 As1 -94.19(4) . . . no
S2 As2 As3 S3 1.77(5) . . . no
As3 As2 S2 P1 28.32(6) . . . no
As2 As3 S3 P1 -31.47(6) . . . no
As1 As3 S3 P1 29.36(6) . . . no
S4 As4 As5 S6 -96.62(4) . . . no
As5 As4 S4 As6 37.32(4) . . . no
S4 As4 As5 S7 -1.40(4) . . . no
S5 As4 As5 S6 -1.57(5) . . . no
S5 As4 As5 S7 93.64(5) . . . no
As5 As4 S5 As7 -37.55(5) . . . no
S5 As4 S4 As6 -64.64(5) . . . no
As5 As4 S4 Cu1 -82.42(4) . . . no
S5 As4 S4 Cu1 175.62(4) . . . no
S4 As4 S5 As7 61.61(5) . . . no
As4 As5 S6 Cu1 143.96(4) . . 4_554 no
S7 As5 S6 Cu1 41.99(5) . . 4_554 no
S7 As5 S6 As7 -62.24(5) . . . no
S6 As5 S7 As6 61.82(5) . . . no
As4 As5 S7 As6 -35.73(5) . . . no
As4 As5 S6 As7 39.73(4) . . . no
As7 As6 S4 Cu1 140.62(5) . . . no
S4 As6 As7 S6 -96.88(4) . . . no
S7 As6 As7 S6 0.18(5) . . . no
S7 As6 As7 S5 94.44(5) . . . no
S4 As6 As7 S5 -2.61(5) . . . no
S7 As6 S4 As4 -61.61(5) . . . no
S7 As6 S4 Cu1 38.63(6) . . . no
As7 As6 S4 As4 40.37(4) . . . no
As7 As6 S7 As5 -38.26(5) . . . no
S4 As6 S7 As5 59.91(5) . . . no
As6 As7 S6 Cu1 -72.32(4) . . 4_554 no
S5 As7 S6 As5 -64.49(5) . . . no
S5 As7 S6 Cu1 -174.02(5) . . 4_554 no
S6 As7 S5 As4 62.18(5) . . . no
As6 As7 S5 As4 -36.23(5) . . . no
As6 As7 S6 As5 37.21(4) . . . no
Br1 Cu1 S4 As4 34.26(5) . . . no
P1 Cu1 S4 As4 160.62(5) . . . no
P1 Cu1 S4 As6 55.38(7) . . . no
S6 Cu1 S4 As6 -175.19(5) 4_555 . . no
Br1 Cu1 S4 As6 -70.98(6) . . . no
Br1 Cu1 S6 As7 5.43(5) 4_554 4_554 . no
S4 Cu1 S6 As7 -102.68(5) 4_554 4_554 . no
P1 Cu1 S6 As7 136.10(5) 4_554 4_554 . no
S6 Cu1 S4 As4 -69.95(5) 4_555 . . no
Br1 Cu1 S6 As5 -100.45(4) 4_554 4_554 . no
S4 Cu1 S6 As5 151.45(5) 4_554 4_554 . no
P1 Cu1 S6 As5 30.22(7) 4_554 4_554 . no
Br1 Cu1 P1 S1 -20.45(9) . . . no
S4 Cu1 P1 S1 -142.36(7) . . . no
S6 Cu1 P1 S1 104.91(8) 4_555 . . no
Br1 Cu1 P1 S2 -143.42(6) . . . no
S4 Cu1 P1 S2 94.67(8) . . . no
S6 Cu1 P1 S2 -18.06(10) 4_555 . . no
Br1 Cu1 P1 S3 98.55(7) . . . no
S4 Cu1 P1 S3 -23.36(8) . . . no
S6 Cu1 P1 S3 -136.09(7) 4_555 . . no
As1 S1 P1 Cu1 175.19(6) . . . no
As1 S1 P1 S2 -54.62(7) . . . no
As1 S1 P1 S3 53.21(8) . . . no
As2 S2 P1 Cu1 -173.13(6) . . . no
As2 S2 P1 S1 55.49(7) . . . no
As2 S2 P1 S3 -52.12(7) . . . no
As3 S3 P1 Cu1 179.34(5) . . . no
As3 S3 P1 S1 -52.68(8) . . . no
As3 S3 P1 S2 53.50(7) . . . no
